data_2021986
loop_
_publ_author_name
'Chen, Yating'
'Zhang, Shaonan'
'Xiao, Yu'
'Zhang, Shuhua'

_publ_section_title
;
 Synthesis, crystal structures and magnetic and electrochemiluminescence
 properties of three manganese(II) complexes
;
_journal_coeditor_code JX3055
_journal_issue 3
_journal_name_full 'Acta Crystallographica Section C'
_journal_page_first
;
;
_journal_paper_doi 10.1107/S2053229620001850
_journal_volume 76
_journal_year 2020
_chemical_formula_iupac
;
[Mn4 (C13 H11 Br N3 O2)2 (C2 H3 O2)6]
;
_chemical_formula_moiety 'C38 H40 Br2 Mn4 N6 O16'
_chemical_formula_sum 'C38 H40 Br2 Mn4 N6 O16'
_chemical_formula_weight 1216.32
_chemical_name_systematic
;
Hexa-\m~2~-acetato-bis(\m~2~-2-{[2-(6-bromopyridin-2-yl)hydrazinylidene]\
methyl}-6-methoxyphenolato)tetramanganese(II)
;
_space_group_crystal_system monoclinic
_space_group_IT_number 14
_space_group_name_Hall '-P 2ybc'
_space_group_name_H-M_alt 'P 1 21/c 1'
_atom_sites_solution_hydrogens geom
_audit_creation_method
;
Olex2 1.2
(compiled 2018.05.29 svn.r3508 for OlexSys, GUI svn.r5506)
;
_cell_angle_alpha 90
_cell_angle_beta 98.376(3)
_cell_angle_gamma 90
_cell_formula_units_Z 2
_cell_length_a 14.6015(4)
_cell_length_b 19.1875(7)
_cell_length_c 8.2747(3)
_cell_measurement_reflns_used 4376
_cell_measurement_temperature 289(2)
_cell_measurement_theta_max 27.5540
_cell_measurement_theta_min 4.0320
_cell_volume 2293.56(13)
_computing_cell_refinement
;
CrysAlis PRO (Agilent, 2014)
;
_computing_data_collection
;
CrysAlis PRO (Agilent, 2014)
;
_computing_data_reduction
;
CrysAlis PRO (Agilent, 2014)
;
_computing_molecular_graphics
;
OLEX2 (Dolomanov <i>et al.</i>,  2009)
;
_computing_publication_material
;
OLEX2 (Dolomanov <i>et al.</i>,  2009)
;
_computing_structure_refinement
;
SHELXL2018 (Sheldrick, 2015)
;
_computing_structure_solution
;
SHELXS97 (Sheldrick, 2008)
;
_diffrn_ambient_temperature 293(2)
_diffrn_detector 'CCD plate'
_diffrn_detector_area_resol_mean 16.0233
_diffrn_measured_fraction_theta_full 0.995
_diffrn_measured_fraction_theta_max 0.995
_diffrn_measurement_device 'four-circle diffractometer'
_diffrn_measurement_device_type 'Agilent SuperNova Single Source diffractometer with an Eos detector'
_diffrn_measurement_method '\w scans'
_diffrn_radiation_monochromator mirror
_diffrn_radiation_probe x-ray
_diffrn_radiation_type MoK\a
_diffrn_radiation_wavelength 0.71073
_diffrn_reflns_av_R_equivalents 0.0377
_diffrn_reflns_av_unetI/netI 0.0355
_diffrn_reflns_limit_h_max 17
_diffrn_reflns_limit_h_min -17
_diffrn_reflns_limit_k_max 22
_diffrn_reflns_limit_k_min -22
_diffrn_reflns_limit_l_max 9
_diffrn_reflns_limit_l_min -9
_diffrn_reflns_number 16303
_diffrn_reflns_theta_full 25.009
_diffrn_reflns_theta_max 25.009
_diffrn_reflns_theta_min 3.416
_diffrn_source 'SuperNova (Mo) X-ray Source'
_exptl_absorpt_coefficient_mu 2.893
_exptl_absorpt_correction_T_max 0.649
_exptl_absorpt_correction_T_min 0.522
_exptl_absorpt_correction_type multi-scan
_exptl_absorpt_process_details
;
(CrysAlis PRO; Agilent, 2014)
;
_exptl_crystal_colour Yellow
_exptl_crystal_density_diffrn 1.761
_exptl_crystal_density_method 'not measured'
_exptl_crystal_description block
_exptl_crystal_F_000 1216
_exptl_crystal_size_max 0.23
_exptl_crystal_size_mid 0.19
_exptl_crystal_size_min 0.15
_refine_diff_density_max 0.478
_refine_diff_density_min -0.965
_refine_ls_extinction_method none
_refine_ls_goodness_of_fit_ref 1.009
_refine_ls_hydrogen_treatment constr
_refine_ls_matrix_type full
_refine_ls_number_parameters 302
_refine_ls_number_reflns 4024
_refine_ls_number_restraints 7
_refine_ls_restrained_S_all 1.010
_refine_ls_R_factor_all 0.0575
_refine_ls_R_factor_gt 0.0439
_refine_ls_shift/su_max 0.001
_refine_ls_shift/su_mean 0.000
_refine_ls_structure_factor_coef Fsqd
_refine_ls_weighting_details 'w=1/[\s^2^(Fo^2^)+(0.0591P)^2^+4.9728P] where P=(Fo^2^+2Fc^2^)/3'
_refine_ls_weighting_scheme calc
_refine_ls_wR_factor_gt 0.1119
_refine_ls_wR_factor_ref 0.1228
_reflns_number_gt 3225
_reflns_number_total 4024
_reflns_threshold_expression 'I > 2\s(I)'
_cod_data_source_file jx3055sup1.cif
_cod_data_source_block complex2
_cod_original_cell_volume 2293.58(14)
_cod_original_sg_symbol_H-M 'P 21/c'
_cod_database_code 2021986
_shelx_space_group_comment
;
The symmetry employed for this shelxl refinement is uniquely defined
by the following loop, which should always be used as a source of
symmetry information in preference to the above space-group names.
They are only intended as comments.
;

loop_
_space_group_symop_operation_xyz
'x, y, z'
'-x, y+1/2, -z+1/2'
'-x, -y, -z'
'x, -y-1/2, z-1/2'

loop_
_atom_site_type_symbol
_atom_site_label
_atom_site_fract_x
_atom_site_fract_y
_atom_site_fract_z
_atom_site_U_iso_or_equiv
_atom_site_adp_type
_atom_site_calc_flag
_atom_site_occupancy
_atom_site_disorder_assembly
_atom_site_disorder_group
Mn Mn1 0.34478(4) 0.41016(3) 0.88522(8) 0.02911(18) Uani d 1 . .
Br Br1 0.41548(4) 0.26102(3) 1.12503(8) 0.0580(2) Uani d 1 . .
Mn Mn2 0.12475(4) 0.46323(4) 0.87969(8) 0.03374(19) Uani d 1 . .
O O1 0.25280(19) 0.48775(15) 0.7859(4) 0.0352(7) Uani d 1 . .
N N1 0.4884(2) 0.36644(18) 0.9583(4) 0.0310(8) Uani d 1 . .
O O2 0.0930(2) 0.53959(18) 0.6574(4) 0.0452(8) Uani d 1 . .
O O6 0.3353(2) 0.43307(17) 1.1312(4) 0.0416(8) Uani d 1 . .
N N3 0.4430(2) 0.47777(18) 0.7716(4) 0.0320(8) Uani d 1 . .
C C11 0.1697(3) 0.5682(3) 0.6052(6) 0.0406(11) Uani d 1 . .
C C1 0.5126(3) 0.3121(2) 1.0575(5) 0.0357(10) Uani d 1 . .
N N2 0.5341(2) 0.4586(2) 0.8074(5) 0.0425(10) Uani d 1 . .
H H2 0.576118 0.481247 0.766672 0.051 Uiso calc 1 . .
C C6 0.4268(3) 0.5318(2) 0.6820(6) 0.0394(11) Uani d 1 . .
H H6 0.477667 0.554978 0.652188 0.047 Uiso calc 1 . .
C C12 0.2550(3) 0.5367(2) 0.6762(5) 0.0333(10) Uani d 1 . .
O O5 0.1853(3) 0.4113(2) 1.0986(5) 0.0608(10) Uani d 1 . .
C C15 0.2610(3) 0.4193(2) 1.1853(5) 0.0349(10) Uani d 1 . .
C C5 0.5574(3) 0.4028(2) 0.9092(6) 0.0349(10) Uani d 1 . .
C C7 0.3359(3) 0.5603(3) 0.6222(6) 0.0395(11) Uani d 1 . .
C C4 0.6507(3) 0.3867(3) 0.9572(6) 0.0440(12) Uani d 1 . .
H H4 0.696956 0.412719 0.919527 0.053 Uiso calc 1 . .
C C2 0.6017(3) 0.2929(3) 1.1131(6) 0.0484(12) Uani d 1 . .
H H2A 0.615158 0.255316 1.183419 0.058 Uiso calc 1 . .
C C3 0.6718(3) 0.3329(3) 1.0590(7) 0.0509(13) Uani d 1 . .
H H3 0.733545 0.321833 1.093975 0.061 Uiso calc 1 . .
C C10 0.1679(4) 0.6210(3) 0.4936(7) 0.0583(15) Uani d 1 . .
H H10 0.111929 0.641586 0.451105 0.070 Uiso calc 1 . .
C C8 0.3321(4) 0.6149(3) 0.5074(7) 0.0563(14) Uani d 1 . .
H H8 0.386526 0.631292 0.474999 0.068 Uiso calc 1 . .
C C16 0.2663(5) 0.4094(4) 1.3643(7) 0.076(2) Uani d 1 . .
H H16A 0.311283 0.374042 1.400207 0.113 Uiso calc 1 . .
H H16B 0.206867 0.395229 1.389202 0.113 Uiso calc 1 . .
H H16C 0.284222 0.452363 1.419289 0.113 Uiso calc 1 . .
C C9 0.2501(4) 0.6439(3) 0.4436(8) 0.0700(18) Uani d 1 . .
H H9 0.248607 0.679131 0.366135 0.084 Uiso calc 1 . .
O O8 0.1296(2) 0.36745(17) 0.7398(4) 0.0467(8) Uani d 1 . .
C C13 0.1891(3) 0.3256(2) 0.7100(5) 0.0355(10) Uani d 1 . .
C C14 0.1573(4) 0.2652(3) 0.6029(8) 0.0642(17) Uani d 1 . .
H H14A 0.203569 0.254107 0.535524 0.096 Uiso calc 1 . .
H H14B 0.100418 0.276888 0.534978 0.096 Uiso calc 1 . .
H H14C 0.147635 0.225624 0.669456 0.096 Uiso calc 1 . .
O O3 0.1355(2) 0.5629(2) 1.0040(4) 0.0517(9) Uani d 1 . .
C C18 0.0720(3) 0.5866(3) 1.0728(6) 0.0414(11) Uani d 1 . .
C C17 0.0078(4) 0.5773(3) 0.6236(8) 0.0635(16) Uani d 1 . .
H H17A -0.038709 0.554452 0.675402 0.095 Uiso calc 1 . .
H H17B -0.011700 0.578833 0.507779 0.095 Uiso calc 1 . .
H H17C 0.016647 0.623925 0.665101 0.095 Uiso calc 1 . .
C C19 0.0629(4) 0.6646(3) 1.0761(8) 0.0662(16) Uani d 1 . .
H H19A 0.033616 0.680684 0.971362 0.099 Uiso calc 1 . .
H H19B 0.123238 0.685200 1.100717 0.099 Uiso calc 1 . .
H H19C 0.026075 0.677650 1.158288 0.099 Uiso calc 1 . .
O O4 0.0169(2) 0.54980(19) 1.1397(4) 0.0484(9) Uani d 1 . .
O O7 0.2754(2) 0.32986(16) 0.7610(4) 0.0404(8) Uani d 1 . .

loop_
_atom_site_aniso_label
_atom_site_aniso_U_11
_atom_site_aniso_U_22
_atom_site_aniso_U_33
_atom_site_aniso_U_12
_atom_site_aniso_U_13
_atom_site_aniso_U_23
Mn1 0.0204(3) 0.0318(4) 0.0361(4) -0.0024(3) 0.0074(2) -0.0001(3)
Br1 0.0457(3) 0.0553(4) 0.0733(4) -0.0032(2) 0.0103(3) 0.0166(3)
Mn2 0.0211(3) 0.0381(4) 0.0433(4) 0.0013(3) 0.0088(3) 0.0021(3)
O1 0.0307(15) 0.0363(17) 0.0409(17) 0.0038(13) 0.0135(13) 0.0127(14)
N1 0.0225(17) 0.0328(19) 0.038(2) -0.0032(15) 0.0065(15) -0.0037(16)
O2 0.0352(17) 0.0481(19) 0.052(2) 0.0060(15) 0.0040(15) 0.0122(16)
O6 0.0432(18) 0.0416(18) 0.0439(18) -0.0046(15) 0.0189(15) -0.0015(15)
N3 0.0261(18) 0.033(2) 0.037(2) -0.0041(15) 0.0086(15) 0.0003(17)
C11 0.041(3) 0.042(3) 0.038(3) 0.000(2) 0.005(2) -0.001(2)
C1 0.032(2) 0.036(2) 0.039(2) -0.0019(19) 0.0069(19) -0.004(2)
N2 0.0228(18) 0.048(2) 0.060(3) -0.0067(17) 0.0169(17) 0.009(2)
C6 0.035(2) 0.042(3) 0.044(3) -0.013(2) 0.014(2) -0.001(2)
C12 0.038(2) 0.030(2) 0.032(2) -0.0012(19) 0.0047(18) -0.0004(19)
O5 0.052(2) 0.062(2) 0.063(2) -0.0180(18) -0.0086(18) 0.024(2)
C15 0.035(2) 0.030(2) 0.041(2) -0.0030(19) 0.008(2) -0.0018(19)
C5 0.027(2) 0.035(2) 0.045(3) -0.0041(19) 0.0113(18) -0.012(2)
C7 0.038(2) 0.041(3) 0.040(3) -0.003(2) 0.009(2) 0.004(2)
C4 0.024(2) 0.047(3) 0.062(3) -0.005(2) 0.012(2) -0.005(3)
C2 0.035(3) 0.050(3) 0.059(3) 0.008(2) 0.001(2) -0.001(3)
C3 0.024(2) 0.056(3) 0.072(4) 0.005(2) 0.002(2) -0.012(3)
C10 0.051(3) 0.058(3) 0.062(3) 0.001(3) -0.004(3) 0.020(3)
C8 0.058(3) 0.053(3) 0.060(3) -0.011(3) 0.016(3) 0.024(3)
C16 0.072(4) 0.115(6) 0.044(3) -0.031(4) 0.023(3) -0.008(3)
C9 0.074(4) 0.064(4) 0.071(4) -0.006(3) 0.007(3) 0.041(3)
O8 0.0327(17) 0.0407(18) 0.068(2) 0.0005(15) 0.0132(16) -0.0127(17)
C13 0.035(2) 0.034(2) 0.038(2) -0.001(2) 0.0070(19) -0.003(2)
C14 0.041(3) 0.053(3) 0.094(5) -0.004(3) -0.004(3) -0.027(3)
O3 0.0273(16) 0.061(2) 0.070(2) -0.0042(16) 0.0184(16) -0.0199(19)
C18 0.027(2) 0.050(3) 0.046(3) 0.001(2) 0.000(2) -0.010(2)
C17 0.035(3) 0.070(4) 0.082(4) 0.020(3) -0.004(3) 0.015(3)
C19 0.055(3) 0.059(4) 0.087(4) 0.009(3) 0.021(3) 0.002(3)
O4 0.0233(16) 0.058(2) 0.066(2) -0.0022(15) 0.0121(15) -0.0047(18)
O7 0.0296(16) 0.0371(17) 0.0536(19) 0.0005(13) 0.0025(14) -0.0074(15)

loop_
_atom_type_symbol
_atom_type_description
_atom_type_scat_dispersion_real
_atom_type_scat_dispersion_imag
_atom_type_scat_source
C C 0.0033 0.0016 'International Tables Vol C Tables 4.2.6.8 and 6.1.1.4'
H H 0.0000 0.0000 'International Tables Vol C Tables 4.2.6.8 and 6.1.1.4'
Br Br -0.2901 2.4595 'International Tables Vol C Tables 4.2.6.8 and 6.1.1.4'
Mn Mn 0.3368 0.7283 'International Tables Vol C Tables 4.2.6.8 and 6.1.1.4'
N N 0.0061 0.0033 'International Tables Vol C Tables 4.2.6.8 and 6.1.1.4'
O O 0.0106 0.0060 'International Tables Vol C Tables 4.2.6.8 and 6.1.1.4'

loop_
_geom_angle_atom_site_label_1
_geom_angle_atom_site_label_2
_geom_angle_atom_site_label_3
_geom_angle_site_symmetry_1
_geom_angle_site_symmetry_3
_geom_angle
_geom_angle_publ_flag
O1 Mn1 N1 . . 152.63(12) ?
O1 Mn1 O6 . . 95.88(12) ?
O1 Mn1 N3 . . 80.59(12) ?
O6 Mn1 N1 . . 90.45(13) ?
O6 Mn1 N3 . . 114.90(13) ?
N3 Mn1 N1 . . 72.61(13) ?
O7 Mn1 O1 . . 95.53(12) ?
O7 Mn1 N1 . . 103.19(12) ?
O7 Mn1 O6 . . 123.18(13) ?
O7 Mn1 N3 . . 121.86(13) ?
O1 Mn2 O2 . . 70.55(11) ?
O1 Mn2 O8 . . 84.09(12) ?
O5 Mn2 O1 . . 97.59(13) ?
O5 Mn2 O2 . . 164.62(13) ?
O5 Mn2 O8 . . 90.88(15) ?
O5 Mn2 O3 . . 90.97(15) ?
O8 Mn2 O2 . . 97.38(13) ?
O3 Mn2 O1 . . 88.40(12) ?
O3 Mn2 O2 . . 79.23(14) ?
O3 Mn2 O8 . . 172.43(12) ?
O4 Mn2 O1 3_567 . 154.17(13) ?
O4 Mn2 O2 3_567 . 86.19(13) ?
O4 Mn2 O5 3_567 . 107.12(15) ?
O4 Mn2 O8 3_567 . 88.06(13) ?
O4 Mn2 O3 3_567 . 98.40(13) ?
Mn1 O1 Mn2 . . 103.98(12) ?
C12 O1 Mn1 . . 134.7(3) ?
C12 O1 Mn2 . . 120.7(3) ?
C1 N1 Mn1 . . 127.2(3) ?
C5 N1 Mn1 . . 115.9(3) ?
C5 N1 C1 . . 116.6(4) ?
C11 O2 Mn2 . . 114.8(3) ?
C11 O2 C17 . . 117.6(4) ?
C17 O2 Mn2 . . 122.4(3) ?
C15 O6 Mn1 . . 118.7(3) ?
N2 N3 Mn1 . . 114.5(3) ?
C6 N3 Mn1 . . 129.6(3) ?
C6 N3 N2 . . 115.8(4) ?
O2 C11 C12 . . 113.8(4) ?
C10 C11 O2 . . 124.9(4) ?
C10 C11 C12 . . 121.3(5) ?
N1 C1 Br1 . . 116.4(3) ?
N1 C1 C2 . . 124.7(4) ?
C2 C1 Br1 . . 118.9(4) ?
N3 N2 H2 . . 120.4 ?
N3 N2 C5 . . 119.2(3) ?
C5 N2 H2 . . 120.4 ?
N3 C6 H6 . . 117.0 ?
N3 C6 C7 . . 125.9(4) ?
C7 C6 H6 . . 117.0 ?
O1 C12 C11 . . 118.7(4) ?
O1 C12 C7 . . 124.1(4) ?
C7 C12 C11 . . 117.2(4) ?
C15 O5 Mn2 . . 131.0(3) ?
O6 C15 C16 . . 117.3(4) ?
O5 C15 O6 . . 124.3(4) ?
O5 C15 C16 . . 118.3(4) ?
N1 C5 N2 . . 117.5(4) ?
N1 C5 C4 . . 123.1(4) ?
N2 C5 C4 . . 119.4(4) ?
C12 C7 C6 . . 122.7(4) ?
C12 C7 C8 . . 120.3(4) ?
C8 C7 C6 . . 117.0(4) ?
C5 C4 H4 . . 120.8 ?
C3 C4 C5 . . 118.4(4) ?
C3 C4 H4 . . 120.8 ?
C1 C2 H2A . . 121.7 ?
C1 C2 C3 . . 116.6(5) ?
C3 C2 H2A . . 121.7 ?
C4 C3 C2 . . 120.6(4) ?
C4 C3 H3 . . 119.7 ?
C2 C3 H3 . . 119.7 ?
C11 C10 H10 . . 120.0 ?
C11 C10 C9 . . 120.0(5) ?
C9 C10 H10 . . 120.0 ?
C7 C8 H8 . . 119.6 ?
C9 C8 C7 . . 120.9(5) ?
C9 C8 H8 . . 119.6 ?
C15 C16 H16A . . 109.5 ?
C15 C16 H16B . . 109.5 ?
C15 C16 H16C . . 109.5 ?
H16A C16 H16B . . 109.5 ?
H16A C16 H16C . . 109.5 ?
H16B C16 H16C . . 109.5 ?
C10 C9 H9 . . 119.9 ?
C8 C9 C10 . . 120.3(5) ?
C8 C9 H9 . . 119.9 ?
C13 O8 Mn2 . . 137.2(3) ?
O8 C13 C14 . . 117.2(4) ?
O8 C13 O7 . . 125.8(4) ?
O7 C13 C14 . . 117.0(4) ?
C13 C14 H14A . . 109.5 ?
C13 C14 H14B . . 109.5 ?
C13 C14 H14C . . 109.5 ?
H14A C14 H14B . . 109.5 ?
H14A C14 H14C . . 109.5 ?
H14B C14 H14C . . 109.5 ?
C18 O3 Mn2 . . 122.3(3) ?
O3 C18 C19 . . 116.5(5) ?
O3 C18 O4 . . 124.3(5) ?
O4 C18 C19 . . 119.1(4) ?
O2 C17 H17A . . 109.5 ?
O2 C17 H17B . . 109.5 ?
O2 C17 H17C . . 109.5 ?
H17A C17 H17B . . 109.5 ?
H17A C17 H17C . . 109.5 ?
H17B C17 H17C . . 109.5 ?
C18 C19 H19A . . 109.5 ?
C18 C19 H19B . . 109.5 ?
C18 C19 H19C . . 109.5 ?
H19A C19 H19B . . 109.5 ?
H19A C19 H19C . . 109.5 ?
H19B C19 H19C . . 109.5 ?
C18 O4 Mn2 . 3_567 137.0(3) ?
C13 O7 Mn1 . . 127.7(3) ?

loop_
_geom_bond_atom_site_label_1
_geom_bond_atom_site_label_2
_geom_bond_site_symmetry_2
_geom_bond_distance
_geom_bond_publ_flag
Mn1 O1 . 2.092(3) ?
Mn1 N1 . 2.257(3) ?
Mn1 O6 . 2.107(3) ?
Mn1 N3 . 2.240(3) ?
Mn1 O7 . 2.038(3) ?
Br1 C1 . 1.875(4) ?
Mn2 O1 . 2.178(3) ?
Mn2 O2 . 2.344(3) ?
Mn2 O5 . 2.143(4) ?
Mn2 O8 . 2.178(3) ?
Mn2 O3 . 2.166(4) ?
Mn2 O4 3_567 2.066(3) ?
O1 C12 . 1.310(5) ?
N1 C1 . 1.341(6) ?
N1 C5 . 1.337(5) ?
O2 C11 . 1.372(6) ?
O2 C17 . 1.431(6) ?
O6 C15 . 1.260(5) ?
N3 N2 . 1.369(5) ?
N3 C6 . 1.276(6) ?
C11 C12 . 1.430(6) ?
C11 C10 . 1.368(7) ?
C1 C2 . 1.365(6) ?
N2 H2 . 0.8600 ?
N2 C5 . 1.375(6) ?
C6 H6 . 0.9300 ?
C6 C7 . 1.454(7) ?
C12 C7 . 1.398(6) ?
O5 C15 . 1.237(5) ?
C15 C16 . 1.484(7) ?
C5 C4 . 1.397(6) ?
C7 C8 . 1.410(7) ?
C4 H4 . 0.9300 ?
C4 C3 . 1.340(7) ?
C2 H2A . 0.9300 ?
C2 C3 . 1.404(7) ?
C3 H3 . 0.9300 ?
C10 H10 . 0.9300 ?
C10 C9 . 1.397(8) ?
C8 H8 . 0.9300 ?
C8 C9 . 1.354(8) ?
C16 H16A . 0.9600 ?
C16 H16B . 0.9600 ?
C16 H16C . 0.9600 ?
C9 H9 . 0.9300 ?
O8 C13 . 1.234(5) ?
C13 C14 . 1.492(7) ?
C13 O7 . 1.273(5) ?
C14 H14A . 0.9600 ?
C14 H14B . 0.9600 ?
C14 H14C . 0.9600 ?
O3 C18 . 1.242(5) ?
C18 C19 . 1.503(7) ?
C18 O4 . 1.258(6) ?
C17 H17A . 0.9600 ?
C17 H17B . 0.9600 ?
C17 H17C . 0.9600 ?
C19 H19A . 0.9600 ?
C19 H19B . 0.9600 ?
C19 H19C . 0.9600 ?

loop_
_geom_hbond_atom_site_label_D
_geom_hbond_atom_site_label_H
_geom_hbond_atom_site_label_A
_geom_hbond_site_symmetry_A
_geom_hbond_distance_DH
_geom_hbond_distance_HA
_geom_hbond_distance_DA
_geom_hbond_angle_DHA
_geom_hbond_publ_flag
N2 H2 O6 3_667 0.86 2.18 2.817(5) 130.2 yes
C4 H4 O3 3_667 0.93 2.481 3.2400(10) 138.9 yes
